data_4305527
loop_
_publ_author_name
'Yi Liu'
'Ling Chen'
'Long-Hua Li'
'Li-Ming Wu'
'Oksana Ya. Zelinska'
'Arthur Mar'

_publ_contact_author_address
; Department of Chemistry
  University of Alberta
  Edmonton, AB
  Canada  T6G 2G2
;
_publ_contact_author_email arthur.mar@ualberta.ca
_publ_contact_author_fax '(780) 492-8231'
_publ_contact_author_name 'Dr. Arthur Mar'
_publ_contact_author_phone '(780) 492-5592'
_publ_section_title
;
Structures and Physical Properties of Rare-Earth Zinc Antimonides
Pr6Zn1+xSb14+yandRE6Zn1+xSb14 (RE= Sm, Gd-Ho)
;
_journal_name_full 'Inorganic Chemistry'
_journal_page_first 11930
_journal_page_last 11941
_journal_paper_doi 10.1021/ic800524d
_journal_volume 47
_journal_year 2008
_chemical_formula_sum 'Sb28 Sm12 Zn2.73'
_chemical_formula_weight 5391.66
_chemical_name_systematic
; 
 ? 
;
_space_group_IT_number 71
_symmetry_cell_setting orthorhombic
_symmetry_space_group_name_Hall '-I 2 2'
_symmetry_space_group_name_H-M 'I m m m'
_atom_sites_solution_primary direct
_atom_sites_solution_secondary difmap
_audit_creation_method 'by CrystalClear-SM 1.3.6 SP2 r1'
_cell_angle_alpha 90.00
_cell_angle_beta 90.00
_cell_angle_gamma 90.00
_cell_formula_units_Z 1
_cell_length_a 4.1838(13)
_cell_length_b 15.039(5)
_cell_length_c 18.832(6)
_cell_measurement_reflns_used 1753
_cell_measurement_temperature 293(2)
_cell_measurement_theta_max 27.4680
_cell_measurement_theta_min 3.4665
_cell_volume 1184.9(7)
_computing_cell_refinement 'CrystalClear (Rigaku/MSC Inc., 2005)'
_computing_data_collection 'CrystalClear (Rigaku/MSC Inc., 2005)'
_computing_data_reduction 'CrystalClear (Rigaku/MSC Inc., 2005)'
_computing_molecular_graphics 'Bruker SHELXTL'
_computing_publication_material 'Bruker SHELXTL'
_computing_structure_refinement 'SHELXL-97 (Sheldrick, 1997)'
_computing_structure_solution 'SHELXS-97 (Sheldrick, 1990)'
_diffrn_ambient_temperature 293(2)
_diffrn_detector_area_resol_mean 14.6306
_diffrn_measured_fraction_theta_full 0.995
_diffrn_measured_fraction_theta_max 0.995
_diffrn_measurement_device_type 'Bruker P4'
_diffrn_measurement_method '\w scans'
_diffrn_radiation_monochromator graphite
_diffrn_radiation_source 'fine-focus sealed tube'
_diffrn_radiation_type MoK\a
_diffrn_radiation_wavelength 0.71073
_diffrn_reflns_av_R_equivalents 0.0290
_diffrn_reflns_av_sigmaI/netI 0.0196
_diffrn_reflns_limit_h_max 4
_diffrn_reflns_limit_h_min -5
_diffrn_reflns_limit_k_max 19
_diffrn_reflns_limit_k_min -19
_diffrn_reflns_limit_l_max 24
_diffrn_reflns_limit_l_min -19
_diffrn_reflns_number 4558
_diffrn_reflns_theta_full 27.48
_diffrn_reflns_theta_max 27.48
_diffrn_reflns_theta_min 2.71
_exptl_absorpt_coefficient_mu 31.577
_exptl_absorpt_correction_T_max 1.0000
_exptl_absorpt_correction_T_min 0.5415
_exptl_absorpt_correction_type multi-scan
_exptl_crystal_colour Gray
_exptl_crystal_density_diffrn 7.556
_exptl_crystal_density_method 'not measured'
_exptl_crystal_description Chunk
_exptl_crystal_F_000 2254
_exptl_crystal_size_max 0.1000
_exptl_crystal_size_mid 0.1000
_exptl_crystal_size_min 0.0500
_refine_diff_density_max 9.969
_refine_diff_density_min -6.767
_refine_diff_density_rms 0.654
_refine_ls_extinction_coef 0.00081(7)
_refine_ls_extinction_expression Fc^*^=kFc[1+0.001xFc^2^\l^3^/sin(2\q)]^-1/4^
_refine_ls_extinction_method SHELXL
_refine_ls_goodness_of_fit_ref 1.073
_refine_ls_matrix_type full
_refine_ls_number_parameters 43
_refine_ls_number_reflns 826
_refine_ls_number_restraints 0
_refine_ls_restrained_S_all 1.073
_refine_ls_R_factor_all 0.0418
_refine_ls_R_factor_gt 0.0398
_refine_ls_shift/su_max 0.000
_refine_ls_shift/su_mean 0.000
_refine_ls_structure_factor_coef Fsqd
_refine_ls_weighting_details 'calc w=1/[\s^2^(Fo^2^)+(0.0448P)^2^+156.8994P] where P=(Fo^2^+2Fc^2^)/3'
_refine_ls_weighting_scheme calc
_refine_ls_wR_factor_gt 0.0958
_refine_ls_wR_factor_ref 0.0971
_reflns_number_gt 780
_reflns_number_total 826
_reflns_threshold_expression >2sigma(I)
_cod_data_source_file ic800524d_si_001_1.cif
_cod_data_source_block Sm
_cod_depositor_comments
;
The following automatic conversions were performed:
'_symmetry_cell_setting' value 'Orthorhombic' changed to 'orthorhombic'
according to '/home/saulius/struct/CIF-dictionaries/cif_core.dic'
dictionary named 'cif_core.dic' version 2.4.1 from
2010-06-29.

'_exptl_absorpt_correction_type' value 'Multi-scan' changed
to 'multi-scan' according to
'/home/saulius/struct/CIF-dictionaries/cif_core.dic' dictionary named
'cif_core.dic' version 2.4.1 from 2010-06-29.

Automatic conversion script
Id: cif_fix_enum 1527 2010-12-29 10:47:43Z saulius 
;
_cod_original_cell_volume 1184.9(6)
_cod_database_code 4305527

loop_
_symmetry_equiv_pos_as_xyz
'x, y, z'
'-x, -y, z'
'-x, y, -z'
'x, -y, -z'
'x+1/2, y+1/2, z+1/2'
'-x+1/2, -y+1/2, z+1/2'
'-x+1/2, y+1/2, -z+1/2'
'x+1/2, -y+1/2, -z+1/2'
'-x, -y, -z'
'x, y, -z'
'x, -y, z'
'-x, y, z'
'-x+1/2, -y+1/2, -z+1/2'
'x+1/2, y+1/2, -z+1/2'
'x+1/2, -y+1/2, z+1/2'
'-x+1/2, y+1/2, z+1/2'

loop_
_atom_site_label
_atom_site_type_symbol
_atom_site_fract_x
_atom_site_fract_y
_atom_site_fract_z
_atom_site_U_iso_or_equiv
_atom_site_adp_type
_atom_site_occupancy
_atom_site_symmetry_multiplicity
_atom_site_calc_flag
_atom_site_refinement_flags
_atom_site_disorder_assembly
_atom_site_disorder_group
Sm1 Sm 0.0000 0.0000 0.32419(6) 0.0075(3) Uani 1 4 d S . .
Sm2 Sm 0.0000 0.13852(5) 0.13599(4) 0.0055(2) Uani 1 2 d S . .
Zn1 Zn 0.0000 0.2623(2) 0.0000 0.0103(13) Uani 0.682(14) 4 d SP . .
Sb1 Sb 0.0000 0.0000 0.0000 0.0593(15) Uani 1 8 d S . .
Sb2 Sb 0.5000 0.5000 0.0000 0.0324(7) Uani 1 8 d S . .
Sb3 Sb 0.0000 0.36691(8) 0.10157(7) 0.0180(3) Uani 1 2 d S . .
Sb4 Sb 0.0000 0.21172(6) 0.30213(5) 0.0069(3) Uani 1 2 d S . .
Sb5 Sb 0.0000 0.34745(10) 0.5000 0.0085(3) Uani 1 4 d S . .
Sb6 Sb 0.5000 0.0000 0.19826(7) 0.0057(3) Uani 1 4 d S . .

loop_
_atom_site_aniso_label
_atom_site_aniso_U_11
_atom_site_aniso_U_22
_atom_site_aniso_U_33
_atom_site_aniso_U_23
_atom_site_aniso_U_13
_atom_site_aniso_U_12
Sm1 0.0095(5) 0.0044(5) 0.0085(5) 0.000 0.000 0.000
Sm2 0.0072(4) 0.0036(4) 0.0057(4) -0.0006(2) 0.000 0.000
Zn1 0.019(2) 0.0074(19) 0.0042(18) 0.000 0.000 0.000
Sb1 0.167(5) 0.0055(11) 0.0052(10) 0.000 0.000 0.000
Sb2 0.0259(14) 0.0548(19) 0.0166(12) 0.000 0.000 0.000
Sb3 0.0107(6) 0.0209(6) 0.0223(6) 0.0036(5) 0.000 0.000
Sb4 0.0088(5) 0.0042(4) 0.0077(5) -0.0010(3) 0.000 0.000
Sb5 0.0091(7) 0.0092(6) 0.0074(6) 0.000 0.000 0.000
Sb6 0.0061(6) 0.0041(6) 0.0071(6) 0.000 0.000 0.000

loop_
_atom_type_symbol
_atom_type_description
_atom_type_scat_dispersion_real
_atom_type_scat_dispersion_imag
_atom_type_scat_source
Zn Zn 0.2839 1.4301 'International Tables Vol C Tables 4.2.6.8 and 6.1.1.4'
Sb Sb -0.5866 1.5461 'International Tables Vol C Tables 4.2.6.8 and 6.1.1.4'
Sm Sm -0.1638 3.4418 'International Tables Vol C Tables 4.2.6.8 and 6.1.1.4'

loop_
_geom_angle_atom_site_label_1
_geom_angle_atom_site_label_2
_geom_angle_atom_site_label_3
_geom_angle
_geom_angle_site_symmetry_1
_geom_angle_site_symmetry_3
_geom_angle_publ_flag
Sb6 Sm1 Sb6 82.83(5) 1_455 . ?
Sb6 Sm1 Sb4 84.43(2) 1_455 2 ?
Sb6 Sm1 Sb4 84.43(2) . 2 ?
Sb6 Sm1 Sb4 84.43(2) 1_455 . ?
Sb6 Sm1 Sb4 84.43(2) . . ?
Sb4 Sm1 Sb4 165.13(5) 2 . ?
Sb6 Sm1 Sb3 139.16(3) 1_455 13 ?
Sb6 Sm1 Sb3 84.01(3) . 13 ?
Sb4 Sm1 Sb3 132.35(3) 2 13 ?
Sb4 Sm1 Sb3 55.87(3) . 13 ?
Sb6 Sm1 Sb3 84.01(3) 1_455 14_445 ?
Sb6 Sm1 Sb3 139.16(3) . 14_445 ?
Sb4 Sm1 Sb3 55.87(3) 2 14_445 ?
Sb4 Sm1 Sb3 132.35(3) . 14_445 ?
Sb3 Sm1 Sb3 128.45(6) 13 14_445 ?
Sb6 Sm1 Sb3 139.16(3) 1_455 14_545 ?
Sb6 Sm1 Sb3 84.01(3) . 14_545 ?
Sb4 Sm1 Sb3 55.87(3) 2 14_545 ?
Sb4 Sm1 Sb3 132.35(3) . 14_545 ?
Sb3 Sm1 Sb3 77.01(4) 13 14_545 ?
Sb3 Sm1 Sb3 81.18(4) 14_445 14_545 ?
Sb6 Sm1 Sb3 84.01(3) 1_455 13_455 ?
Sb6 Sm1 Sb3 139.16(3) . 13_455 ?
Sb4 Sm1 Sb3 132.35(3) 2 13_455 ?
Sb4 Sm1 Sb3 55.87(3) . 13_455 ?
Sb3 Sm1 Sb3 81.18(4) 13 13_455 ?
Sb3 Sm1 Sb3 77.01(4) 14_445 13_455 ?
Sb3 Sm1 Sb3 128.45(6) 14_545 13_455 ?
Sb6 Sm1 Sb2 138.58(2) 1_455 5_445 ?
Sb6 Sm1 Sb2 138.58(2) . 5_445 ?
Sb4 Sm1 Sb2 97.43(3) 2 5_445 ?
Sb4 Sm1 Sb2 97.43(3) . 5_445 ?
Sb3 Sm1 Sb2 64.23(3) 13 5_445 ?
Sb3 Sm1 Sb2 64.23(3) 14_445 5_445 ?
Sb3 Sm1 Sb2 64.23(3) 14_545 5_445 ?
Sb3 Sm1 Sb2 64.23(3) 13_455 5_445 ?
Zn1 Sm2 Sb6 133.17(3) . 1_455 ?
Zn1 Sm2 Sb6 133.17(3) . . ?
Sb6 Sm2 Sb6 82.37(3) 1_455 . ?
Zn1 Sm2 Sb4 83.33(5) . 13 ?
Sb6 Sm2 Sb4 137.52(4) 1_455 13 ?
Sb6 Sm2 Sb4 84.23(3) . 13 ?
Zn1 Sm2 Sb4 83.33(5) . 13_455 ?
Sb6 Sm2 Sb4 84.23(3) 1_455 13_455 ?
Sb6 Sm2 Sb4 137.52(4) . 13_455 ?
Sb4 Sm2 Sb4 79.04(3) 13 13_455 ?
Zn1 Sm2 Sb1 75.14(6) . . ?
Sb6 Sm2 Sb1 82.68(3) 1_455 . ?
Sb6 Sm2 Sb1 82.68(3) . . ?
Sb4 Sm2 Sb1 135.02(2) 13 . ?
Sb4 Sm2 Sb1 135.02(2) 13_455 . ?
Zn1 Sm2 Sb5 48.50(4) . 13_455 ?
Sb6 Sm2 Sb5 84.91(3) 1_455 13_455 ?
Sb6 Sm2 Sb5 137.97(4) . 13_455 ?
Sb4 Sm2 Sb5 129.20(4) 13 13_455 ?
Sb4 Sm2 Sb5 80.13(3) 13_455 13_455 ?
Sb1 Sm2 Sb5 55.99(3) . 13_455 ?
Zn1 Sm2 Sb5 48.50(4) . 13 ?
Sb6 Sm2 Sb5 137.97(4) 1_455 13 ?
Sb6 Sm2 Sb5 84.91(3) . 13 ?
Sb4 Sm2 Sb5 80.13(3) 13 13 ?
Sb4 Sm2 Sb5 129.20(4) 13_455 13 ?
Sb1 Sm2 Sb5 55.99(3) . 13 ?
Sb5 Sm2 Sb5 78.30(3) 13_455 13 ?
Zn1 Sm2 Sb4 124.60(6) . . ?
Sb6 Sm2 Sb4 82.50(3) 1_455 . ?
Sb6 Sm2 Sb4 82.50(3) . . ?
Sb4 Sm2 Sb4 55.82(2) 13 . ?
Sb4 Sm2 Sb4 55.82(2) 13_455 . ?
Sb1 Sm2 Sb4 160.26(3) . . ?
Sb5 Sm2 Sb4 135.07(2) 13_455 . ?
Sb5 Sm2 Sb4 135.07(2) 13 . ?
Zn1 Sm2 Sb3 43.30(6) . . ?
Sb6 Sm2 Sb3 135.470(17) 1_455 . ?
Sb6 Sm2 Sb3 135.470(17) . . ?
Sb4 Sm2 Sb3 52.59(2) 13 . ?
Sb4 Sm2 Sb3 52.59(2) 13_455 . ?
Sb1 Sm2 Sb3 118.44(3) . . ?
Sb5 Sm2 Sb3 78.12(3) 13_455 . ?
Sb5 Sm2 Sb3 78.12(3) 13 . ?
Sb4 Sm2 Sb3 81.30(3) . . ?
Sb3 Zn1 Sb3 101.12(15) 10 . ?
Sb3 Zn1 Sb5 113.17(2) 10 13_455 ?
Sb3 Zn1 Sb5 113.17(2) . 13_455 ?
Sb3 Zn1 Sb5 113.17(2) 10 13 ?
Sb3 Zn1 Sb5 113.17(2) . 13 ?
Sb5 Zn1 Sb5 103.46(14) 13_455 13 ?
Sb3 Zn1 Sm2 75.45(4) 10 10 ?
Sb3 Zn1 Sm2 176.57(12) . 10 ?
Sb5 Zn1 Sm2 68.64(6) 13_455 10 ?
Sb5 Zn1 Sm2 68.64(6) 13 10 ?
Sb3 Zn1 Sm2 176.57(12) 10 . ?
Sb3 Zn1 Sm2 75.45(4) . . ?
Sb5 Zn1 Sm2 68.64(6) 13_455 . ?
Sb5 Zn1 Sm2 68.64(6) 13 . ?
Sm2 Zn1 Sm2 107.98(11) 10 . ?
Sb5 Sb1 Sb5 180.00(4) 13 5_444 ?
Sb5 Sb1 Sb5 84.72(4) 13 13_455 ?
Sb5 Sb1 Sb5 95.28(4) 5_444 13_455 ?
Sb5 Sb1 Sb5 95.28(4) 13 5_544 ?
Sb5 Sb1 Sb5 84.72(4) 5_444 5_544 ?
Sb5 Sb1 Sb5 180.00(4) 13_455 5_544 ?
Sb5 Sb1 Sm2 117.796(17) 13 9 ?
Sb5 Sb1 Sm2 62.204(17) 5_444 9 ?
Sb5 Sb1 Sm2 117.796(17) 13_455 9 ?
Sb5 Sb1 Sm2 62.204(17) 5_544 9 ?
Sb5 Sb1 Sm2 62.204(17) 13 . ?
Sb5 Sb1 Sm2 117.796(17) 5_444 . ?
Sb5 Sb1 Sm2 62.204(17) 13_455 . ?
Sb5 Sb1 Sm2 117.796(17) 5_544 . ?
Sm2 Sb1 Sm2 180.000(16) 9 . ?
Sb5 Sb1 Sm2 62.204(17) 13 10 ?
Sb5 Sb1 Sm2 117.796(17) 5_444 10 ?
Sb5 Sb1 Sm2 62.204(17) 13_455 10 ?
Sb5 Sb1 Sm2 117.796(17) 5_544 10 ?
Sm2 Sb1 Sm2 78.26(4) 9 10 ?
Sm2 Sb1 Sm2 101.74(4) . 10 ?
Sb5 Sb1 Sm2 117.796(17) 13 2 ?
Sb5 Sb1 Sm2 62.204(17) 5_444 2 ?
Sb5 Sb1 Sm2 117.796(17) 13_455 2 ?
Sb5 Sb1 Sm2 62.204(17) 5_544 2 ?
Sm2 Sb1 Sm2 101.74(4) 9 2 ?
Sm2 Sb1 Sm2 78.26(4) . 2 ?
Sm2 Sb1 Sm2 180.00(2) 10 2 ?
Sm1 Sb2 Sm1 180.0 5_554 13 ?
Zn1 Sb3 Sb4 102.46(6) . 13 ?
Zn1 Sb3 Sb4 102.46(6) . 13_455 ?
Sb4 Sb3 Sb4 88.04(5) 13 13_455 ?
Zn1 Sb3 Sm1 137.00(3) . 13 ?
Sb4 Sb3 Sm1 62.00(3) 13 13 ?
Sb4 Sb3 Sm1 115.77(5) 13_455 13 ?
Zn1 Sb3 Sm1 137.00(3) . 13_455 ?
Sb4 Sb3 Sm1 115.77(5) 13 13_455 ?
Sb4 Sb3 Sm1 62.00(3) 13_455 13_455 ?
Sm1 Sb3 Sm1 81.18(4) 13 13_455 ?
Zn1 Sb3 Sm2 61.25(7) . . ?
Sb4 Sb3 Sm2 60.15(3) 13 . ?
Sb4 Sb3 Sm2 60.15(3) 13_455 . ?
Sm1 Sb3 Sm2 122.08(3) 13 . ?
Sm1 Sb3 Sm2 122.08(3) 13_455 . ?
Sb3 Sb4 Sb3 88.04(5) 13 13_455 ?
Sb3 Sb4 Sb4 177.56(5) 13 13_455 ?
Sb3 Sb4 Sb4 93.36(3) 13_455 13_455 ?
Sb3 Sb4 Sb4 93.36(3) 13 13 ?
Sb3 Sb4 Sb4 177.56(5) 13_455 13 ?
Sb4 Sb4 Sb4 85.17(5) 13_455 13 ?
Sb3 Sb4 Sm1 62.13(3) 13 . ?
Sb3 Sb4 Sm1 62.13(3) 13_455 . ?
Sb4 Sb4 Sm1 116.84(4) 13_455 . ?
Sb4 Sb4 Sm1 116.84(4) 13 . ?
Sb3 Sb4 Sm2 67.26(3) 13 13 ?
Sb3 Sb4 Sm2 119.85(4) 13_455 13 ?
Sb4 Sb4 Sm2 113.61(5) 13_455 13 ?
Sb4 Sb4 Sm2 62.57(3) 13 13 ?
Sm1 Sb4 Sm2 129.31(3) . 13 ?
Sb3 Sb4 Sm2 119.85(4) 13 13_455 ?
Sb3 Sb4 Sm2 67.26(3) 13_455 13_455 ?
Sb4 Sb4 Sm2 62.57(3) 13_455 13_455 ?
Sb4 Sb4 Sm2 113.61(5) 13 13_455 ?
Sm1 Sb4 Sm2 129.31(3) . 13_455 ?
Sm2 Sb4 Sm2 79.04(3) 13 13_455 ?
Sb3 Sb4 Sm2 115.97(4) 13 . ?
Sb3 Sb4 Sm2 115.97(4) 13_455 . ?
Sb4 Sb4 Sm2 61.61(3) 13_455 . ?
Sb4 Sb4 Sm2 61.61(3) 13 . ?
Sm1 Sb4 Sm2 78.05(3) . . ?
Sm2 Sb4 Sm2 124.18(2) 13 . ?
Sm2 Sb4 Sm2 124.18(2) 13_455 . ?
Zn1 Sb5 Zn1 103.46(14) 13_455 13 ?
Zn1 Sb5 Sb1 170.63(8) 13_455 5 ?
Zn1 Sb5 Sb1 85.91(7) 13 5 ?
Zn1 Sb5 Sb1 85.91(7) 13_455 5_455 ?
Zn1 Sb5 Sb1 170.63(8) 13 5_455 ?
Sb1 Sb5 Sb1 84.72(4) 5 5_455 ?
Zn1 Sb5 Sm2 122.35(4) 13_455 6 ?
Zn1 Sb5 Sm2 62.86(4) 13 6 ?
Sb1 Sb5 Sm2 61.81(2) 5 6 ?
Sb1 Sb5 Sm2 112.23(3) 5_455 6 ?
Zn1 Sb5 Sm2 62.86(4) 13_455 13_455 ?
Zn1 Sb5 Sm2 122.35(4) 13 13_455 ?
Sb1 Sb5 Sm2 112.23(3) 5 13_455 ?
Sb1 Sb5 Sm2 61.81(2) 5_455 13_455 ?
Sm2 Sb5 Sm2 172.70(6) 6 13_455 ?
Zn1 Sb5 Sm2 62.86(4) 13_455 6_455 ?
Zn1 Sb5 Sm2 122.35(4) 13 6_455 ?
Sb1 Sb5 Sm2 112.23(3) 5 6_455 ?
Sb1 Sb5 Sm2 61.81(2) 5_455 6_455 ?
Sm2 Sb5 Sm2 78.30(3) 6 6_455 ?
Sm2 Sb5 Sm2 101.23(3) 13_455 6_455 ?
Zn1 Sb5 Sm2 122.35(4) 13_455 13 ?
Zn1 Sb5 Sm2 62.86(4) 13 13 ?
Sb1 Sb5 Sm2 61.81(2) 5 13 ?
Sb1 Sb5 Sm2 112.23(3) 5_455 13 ?
Sm2 Sb5 Sm2 101.23(3) 6 13 ?
Sm2 Sb5 Sm2 78.30(3) 13_455 13 ?
Sm2 Sb5 Sm2 172.70(6) 6_455 13 ?
Sm1 Sb6 Sm1 82.83(5) 1_655 . ?
Sm1 Sb6 Sm2 135.44(3) 1_655 2 ?
Sm1 Sb6 Sm2 80.86(2) . 2 ?
Sm1 Sb6 Sm2 80.86(2) 1_655 1_655 ?
Sm1 Sb6 Sm2 135.44(3) . 1_655 ?
Sm2 Sb6 Sm2 136.67(5) 2 1_655 ?
Sm1 Sb6 Sm2 80.86(2) 1_655 2_655 ?
Sm1 Sb6 Sm2 135.44(3) . 2_655 ?
Sm2 Sb6 Sm2 82.37(3) 2 2_655 ?
Sm2 Sb6 Sm2 81.96(3) 1_655 2_655 ?
Sm1 Sb6 Sm2 135.44(3) 1_655 . ?
Sm1 Sb6 Sm2 80.86(2) . . ?
Sm2 Sb6 Sm2 81.96(3) 2 . ?
Sm2 Sb6 Sm2 82.37(3) 1_655 . ?
Sm2 Sb6 Sm2 136.67(5) 2_655 . ?

loop_
_geom_bond_atom_site_label_1
_geom_bond_atom_site_label_2
_geom_bond_distance
_geom_bond_site_symmetry_2
_geom_bond_publ_flag
Sm1 Sb6 3.1623(15) 1_455 ?
Sm1 Sb6 3.1623(15) . ?
Sm1 Sb4 3.2111(14) 2 ?
Sm1 Sb4 3.2111(14) . ?
Sm1 Sb3 3.2152(12) 13 ?
Sm1 Sb3 3.2151(12) 14_445 ?
Sm1 Sb3 3.2151(12) 14_545 ?
Sm1 Sb3 3.2151(12) 13_455 ?
Sm1 Sb2 3.3107(15) 5_445 ?
Sm2 Zn1 3.166(2) . ?
Sm2 Sb6 3.1767(10) 1_455 ?
Sm2 Sb6 3.1767(10) . ?
Sm2 Sb4 3.2874(11) 13 ?
Sm2 Sb4 3.2874(11) 13_455 ?
Sm2 Sb1 3.3012(10) . ?
Sm2 Sb5 3.3134(9) 13_455 ?
Sm2 Sb5 3.3134(9) 13 ?
Sm2 Sb4 3.3168(15) . ?
Sm2 Sb3 3.4954(18) . ?
Zn1 Sb3 2.477(3) 10 ?
Zn1 Sb3 2.477(3) . ?
Zn1 Sb5 2.665(3) 13_455 ?
Zn1 Sb5 2.665(3) 13 ?
Zn1 Sm2 3.166(2) 10 ?
Sb1 Sb5 3.1048(13) 13 ?
Sb1 Sb5 3.1048(13) 5_444 ?
Sb1 Sb5 3.1048(13) 13_455 ?
Sb1 Sb5 3.1048(13) 5_544 ?
Sb1 Sm2 3.3012(10) 9 ?
Sb1 Sm2 3.3012(10) 10 ?
Sb1 Sm2 3.3012(10) 2 ?
Sb2 Sm1 3.3107(15) 5_554 ?
Sb2 Sm1 3.3107(15) 13 ?
Sb3 Sb4 3.0104(12) 13 ?
Sb3 Sb4 3.0104(12) 13_455 ?
Sb3 Sm1 3.2151(12) 13 ?
Sb3 Sm1 3.2151(12) 13_455 ?
Sb4 Sb3 3.0104(12) 13 ?
Sb4 Sb3 3.0104(12) 13_455 ?
Sb4 Sb4 3.0915(15) 13_455 ?
Sb4 Sb4 3.0915(15) 13 ?
Sb4 Sm2 3.2874(11) 13 ?
Sb4 Sm2 3.2874(11) 13_455 ?
Sb5 Zn1 2.665(3) 13_455 ?
Sb5 Zn1 2.665(3) 13 ?
Sb5 Sb1 3.1048(13) 5 ?
Sb5 Sb1 3.1048(13) 5_455 ?
Sb5 Sm2 3.3134(10) 6 ?
Sb5 Sm2 3.3134(10) 13_455 ?
Sb5 Sm2 3.3134(9) 6_455 ?
Sb5 Sm2 3.3134(10) 13 ?
Sb6 Sm1 3.1623(15) 1_655 ?
Sb6 Sm2 3.1767(10) 2 ?
Sb6 Sm2 3.1767(10) 1_655 ?
Sb6 Sm2 3.1767(10) 2_655 ?
